data_7003871
loop_
_publ_author_name
'Sivaramakrishna, Akella'
'Su, Hong'
'Moss, John R.'

_publ_section_title
;
 Synthesis and characterization of the first metallacyclooctane
;
_journal_issue 17
_journal_name_full 'Dalton Transactions'
_journal_page_first 2228
_journal_page_last 2231
_journal_paper_doi 10.1039/b800843b
_journal_year 2008
_chemical_formula_moiety C37H44P2Pt
_chemical_formula_sum 'C37 H44 P2 Pt'
_chemical_formula_weight 745.75
_chemical_melting_point 394.1(10)
_chemical_name_systematic
;
Bis(diphenylphosphino)propane-bis(1-pentenyl)platinum(II)
;
_space_group_IT_number 2
_symmetry_cell_setting triclinic
_symmetry_space_group_name_Hall '-P 1'
_symmetry_space_group_name_H-M 'P -1'
_atom_sites_solution_hydrogens geom
_atom_sites_solution_primary direct
_atom_sites_solution_secondary difmap
_audit_creation_method SHELXL-97
_cell_angle_alpha 88.3020(10)
_cell_angle_beta 75.6290(10)
_cell_angle_gamma 89.3610(10)
_cell_formula_units_Z 4
_cell_length_a 13.36530(10)
_cell_length_b 13.99500(10)
_cell_length_c 18.35420(10)
_cell_measurement_reflns_used 80402
_cell_measurement_temperature 213(2)
_cell_measurement_theta_max 26.02
_cell_measurement_theta_min 1.15
_cell_volume 3324.19(4)
_computing_cell_refinement 'DENZO-SMN (Otwinowski & Minor, 1997)'
_computing_data_collection 'COLLECT program (Nonius, 2000)'
_computing_data_reduction 'DENZO-SMN (Otwinowski & Minor, 1997)'
_computing_molecular_graphics 'X-Seed (Barbour, 2001)'
_computing_publication_material 'SHELXL-97 (Sheldrick, 1997)'
_computing_structure_refinement 'SHELXL-97 (Sheldrick, 1997)'
_computing_structure_solution 'SHELXS-97 (Sheldrick, 1997)'
_diffrn_ambient_temperature 213(2)
_diffrn_measured_fraction_theta_full 0.997
_diffrn_measured_fraction_theta_max 0.997
_diffrn_measurement_device_type 'Nonius Kappa CCD diffractometer'
_diffrn_radiation_monochromator graphite
_diffrn_radiation_source 'fine-focus sealed tube'
_diffrn_radiation_type MoK\a
_diffrn_radiation_wavelength 0.71073
_diffrn_reflns_av_R_equivalents 0.0380
_diffrn_reflns_av_sigmaI/netI 0.0330
_diffrn_reflns_limit_h_max 16
_diffrn_reflns_limit_h_min -16
_diffrn_reflns_limit_k_max 17
_diffrn_reflns_limit_k_min -17
_diffrn_reflns_limit_l_max 22
_diffrn_reflns_limit_l_min -22
_diffrn_reflns_number 80402
_diffrn_reflns_theta_full 26.02
_diffrn_reflns_theta_max 26.02
_diffrn_reflns_theta_min 1.15
_exptl_absorpt_coefficient_mu 4.341
_exptl_absorpt_correction_T_max 0.5621
_exptl_absorpt_correction_T_min 0.5088
_exptl_absorpt_correction_type empirical
_exptl_absorpt_process_details 'SADABS (Sheldrick, 1997)'
_exptl_crystal_colour colourless
_exptl_crystal_density_diffrn 1.490
_exptl_crystal_density_method 'not measured'
_exptl_crystal_description Prism
_exptl_crystal_F_000 1496
_exptl_crystal_size_max 0.18
_exptl_crystal_size_mid 0.18
_exptl_crystal_size_min 0.15
_refine_diff_density_max 1.212
_refine_diff_density_min -0.720
_refine_diff_density_rms 0.085
_refine_ls_extinction_coef 0.00083(6)
_refine_ls_extinction_expression Fc^*^=kFc[1+0.001xFc^2^\l^3^/sin(2\q)]^-1/4^
_refine_ls_extinction_method SHELXL
_refine_ls_goodness_of_fit_ref 1.084
_refine_ls_hydrogen_treatment mixed
_refine_ls_matrix_type full
_refine_ls_number_parameters 719
_refine_ls_number_reflns 13036
_refine_ls_number_restraints 12
_refine_ls_restrained_S_all 1.087
_refine_ls_R_factor_all 0.0387
_refine_ls_R_factor_gt 0.0265
_refine_ls_shift/su_max 0.003
_refine_ls_shift/su_mean 0.000
_refine_ls_structure_factor_coef Fsqd
_refine_ls_weighting_details 'calc w=1/[\s^2^(Fo^2^)+(0.0166P)^2^+4.1248P] where P=(Fo^2^+2Fc^2^)/3'
_refine_ls_weighting_scheme calc
_refine_ls_wR_factor_gt 0.0542
_refine_ls_wR_factor_ref 0.0586
_reflns_number_gt 10902
_reflns_number_total 13036
_reflns_threshold_expression >2sigma(I)
_cod_data_source_file b800843b.txt
_cod_data_source_block rk18
_cod_depositor_comments
;
The following automatic conversions were performed:
'_symmetry_cell_setting' value 'Triclinic' changed to 'triclinic'
according to '/home/saulius/struct/CIF-dictionaries/cif_core.dic'
dictionary named 'cif_core.dic' version 2.4.1 from 2010-06-29.

Automatic conversion script
Id: cif_fix_enum 1527 2010-12-29 10:47:43Z saulius 

The following automatic conversions were performed:

'_chemical_melting_point' value '120-122\%C' was changed to
'394.1(10)' - it was converted from degrees Celsius(C) to Kelvins(K),
the average value was taken and precision was estimated.

Automatic conversion script
Id: cif_fix_values 1646 2011-03-28 12:23:43Z adriana 
;
_cod_original_sg_symbol_H-M P-1
_cod_database_code 7003871

loop_
_symmetry_equiv_pos_as_xyz
'x, y, z'
'-x, -y, -z'

loop_
_atom_site_label
_atom_site_type_symbol
_atom_site_fract_x
_atom_site_fract_y
_atom_site_fract_z
_atom_site_U_iso_or_equiv
_atom_site_adp_type
_atom_site_occupancy
_atom_site_symmetry_multiplicity
_atom_site_calc_flag
_atom_site_refinement_flags
_atom_site_disorder_assembly
_atom_site_disorder_group
Pt1A Pt 0.368786(10) 0.652649(9) 0.125586(7) 0.03170(5) Uani 1 1 d . . .
P1A P 0.19938(8) 0.69802(7) 0.15956(5) 0.0375(2) Uani 1 1 d . . .
P2A P 0.42094(7) 0.79424(6) 0.06370(5) 0.0327(2) Uani 1 1 d . . .
C1A C 0.3345(3) 0.5177(2) 0.1809(2) 0.0385(9) Uani 1 1 d . A .
H1A1 H 0.3988 0.4887 0.1877 0.046 Uiso 1 1 calc R . .
H1A2 H 0.2891 0.5272 0.2310 0.046 Uiso 1 1 calc R . .
C2A C 0.2828(4) 0.4485(3) 0.1390(3) 0.0573(12) Uani 1 1 d D . .
C6A C 0.5214(3) 0.6005(3) 0.0945(2) 0.0398(9) Uani 1 1 d . . .
H6A1 H 0.5200 0.5337 0.0803 0.048 Uiso 1 1 calc R . .
H6A2 H 0.5595 0.6370 0.0501 0.048 Uiso 1 1 calc R . .
C7A C 0.5799(3) 0.6062(3) 0.1563(2) 0.0414(9) Uani 1 1 d . . .
H7A1 H 0.5815 0.6730 0.1705 0.050 Uiso 1 1 calc R . .
H7A2 H 0.5419 0.5697 0.2008 0.050 Uiso 1 1 calc R . .
C8A C 0.6894(3) 0.5685(3) 0.1338(2) 0.0522(11) Uani 1 1 d . . .
H8A1 H 0.6867 0.4996 0.1263 0.063 Uiso 1 1 calc R . .
H8A2 H 0.7239 0.5984 0.0852 0.063 Uiso 1 1 calc R . .
C9A C 0.7542(4) 0.5846(4) 0.1880(3) 0.0624(12) Uani 1 1 d . . .
H9A H 0.8196 0.5551 0.1766 0.075 Uiso 1 1 calc R . .
C10A C 0.7322(5) 0.6331(4) 0.2475(3) 0.0804(16) Uani 1 1 d . . .
H10A H 0.6680 0.6644 0.2620 0.096 Uiso 1 1 calc R . .
H10B H 0.7802 0.6376 0.2770 0.096 Uiso 1 1 calc R . .
C11A C 0.1766(3) 0.8259(3) 0.1766(2) 0.0473(10) Uani 1 1 d . . .
H11A H 0.1020 0.8381 0.1902 0.057 Uiso 1 1 calc R . .
H11C H 0.2039 0.8432 0.2192 0.057 Uiso 1 1 calc R . .
C12A C 0.2273(3) 0.8895(3) 0.1077(2) 0.0495(10) Uani 1 1 d . . .
H12A H 0.2137 0.8620 0.0626 0.059 Uiso 1 1 calc R . .
H12C H 0.1949 0.9529 0.1135 0.059 Uiso 1 1 calc R . .
C13A C 0.3432(3) 0.9008(3) 0.0959(2) 0.0436(9) Uani 1 1 d . . .
H13C H 0.3569 0.9197 0.1435 0.052 Uiso 1 1 calc R . .
H13A H 0.3664 0.9530 0.0590 0.052 Uiso 1 1 calc R . .
C14A C 0.1225(3) 0.6415(3) 0.2465(2) 0.0390(9) Uani 1 1 d . . .
C15A C 0.1449(3) 0.6617(3) 0.3139(2) 0.0502(10) Uani 1 1 d . . .
H15A H 0.1934 0.7093 0.3153 0.060 Uiso 1 1 calc R . .
C16A C 0.0966(4) 0.6122(4) 0.3799(2) 0.0594(12) Uani 1 1 d . . .
H16A H 0.1125 0.6267 0.4255 0.071 Uiso 1 1 calc R . .
C17A C 0.0262(3) 0.5428(4) 0.3787(3) 0.0597(12) Uani 1 1 d . . .
H17A H -0.0062 0.5094 0.4234 0.072 Uiso 1 1 calc R . .
C18A C 0.0029(3) 0.5217(3) 0.3128(3) 0.0610(12) Uani 1 1 d . . .
H18A H -0.0456 0.4738 0.3122 0.073 Uiso 1 1 calc R . .
C19A C 0.0507(3) 0.5710(3) 0.2461(2) 0.0514(10) Uani 1 1 d . . .
H19A H 0.0340 0.5563 0.2009 0.062 Uiso 1 1 calc R . .
C20A C 0.1243(3) 0.6765(3) 0.0910(2) 0.0434(9) Uani 1 1 d . . .
C21A C 0.1678(3) 0.6246(3) 0.0275(2) 0.0513(10) Uani 1 1 d . . .
H21A H 0.2364 0.6028 0.0193 0.062 Uiso 1 1 calc R . .
C22A C 0.1111(4) 0.6048(4) -0.0235(3) 0.0700(14) Uani 1 1 d . . .
H22A H 0.1414 0.5691 -0.0660 0.084 Uiso 1 1 calc R . .
C23A C 0.0110(4) 0.6363(4) -0.0131(3) 0.0723(14) Uani 1 1 d . . .
H23A H -0.0270 0.6220 -0.0481 0.087 Uiso 1 1 calc R . .
C24A C -0.0331(4) 0.6887(4) 0.0488(3) 0.0686(14) Uani 1 1 d . . .
H24A H -0.1014 0.7109 0.0558 0.082 Uiso 1 1 calc R . .
C25A C 0.0224(3) 0.7091(3) 0.1009(3) 0.0570(12) Uani 1 1 d . . .
H25A H -0.0084 0.7451 0.1431 0.068 Uiso 1 1 calc R . .
C26A C 0.5482(3) 0.8362(2) 0.0684(2) 0.0379(9) Uani 1 1 d . . .
C27A C 0.5624(4) 0.8606(3) 0.1386(2) 0.0526(11) Uani 1 1 d . . .
H27A H 0.5060 0.8576 0.1810 0.063 Uiso 1 1 calc R . .
C28A C 0.6562(5) 0.8888(3) 0.1468(3) 0.0711(15) Uani 1 1 d . . .
H28A H 0.6641 0.9045 0.1945 0.085 Uiso 1 1 calc R . .
C29A C 0.7389(5) 0.8941(4) 0.0857(4) 0.0813(17) Uani 1 1 d . . .
H29A H 0.8033 0.9143 0.0913 0.098 Uiso 1 1 calc R . .
C30A C 0.7282(4) 0.8703(4) 0.0169(3) 0.0769(15) Uani 1 1 d . . .
H30A H 0.7855 0.8734 -0.0249 0.092 Uiso 1 1 calc R . .
C31A C 0.6320(3) 0.8410(3) 0.0077(3) 0.0552(11) Uani 1 1 d . . .
H31A H 0.6250 0.8248 -0.0401 0.066 Uiso 1 1 calc R . .
C32A C 0.4300(3) 0.7910(2) -0.03700(19) 0.0335(8) Uani 1 1 d . . .
C33A C 0.4328(3) 0.8730(3) -0.0825(2) 0.0452(10) Uani 1 1 d . . .
H33A H 0.4273 0.9335 -0.0609 0.054 Uiso 1 1 calc R . .
C34A C 0.4436(4) 0.8663(3) -0.1588(2) 0.0537(11) Uani 1 1 d . . .
H34A H 0.4448 0.9220 -0.1889 0.064 Uiso 1 1 calc R . .
C35A C 0.4524(3) 0.7778(3) -0.1913(2) 0.0483(10) Uani 1 1 d . . .
H35A H 0.4608 0.7734 -0.2435 0.058 Uiso 1 1 calc R . .
C36A C 0.4490(3) 0.6962(3) -0.1472(2) 0.0443(9) Uani 1 1 d . . .
H36A H 0.4541 0.6359 -0.1691 0.053 Uiso 1 1 calc R . .
C37A C 0.4380(3) 0.7027(3) -0.0704(2) 0.0376(8) Uani 1 1 d . . .
H37A H 0.4359 0.6466 -0.0406 0.045 Uiso 1 1 calc R . .
C3A1 C 0.2399(8) 0.3638(6) 0.1996(6) 0.045(3) Uiso 0.451(15) 1 d PD A 1
C4A1 C 0.1827(9) 0.2859(8) 0.1716(8) 0.069(4) Uiso 0.451(15) 1 d PD A 1
C5A1 C 0.1978(19) 0.1943(11) 0.1781(14) 0.182(11) Uiso 0.451(15) 1 d PD A 1
C3A2 C 0.2648(9) 0.3476(6) 0.1733(7) 0.071(3) Uiso 0.549(15) 1 d PD A 2
C4A2 C 0.2025(9) 0.2965(8) 0.1266(8) 0.094(4) Uiso 0.549(15) 1 d PD A 2
C5A2 C 0.1119(9) 0.2630(10) 0.1536(8) 0.114(5) Uiso 0.549(15) 1 d PD A 2
Pt1B Pt 0.398667(10) 0.836137(9) 0.624904(7) 0.02789(5) Uani 1 1 d . . .
P1B P 0.44855(7) 0.69643(6) 0.56540(5) 0.0298(2) Uani 1 1 d . . .
P2B P 0.23527(7) 0.78210(6) 0.67806(5) 0.0330(2) Uani 1 1 d . . .
C1B C 0.5468(3) 0.8952(3) 0.58047(19) 0.0347(8) Uani 1 1 d . . .
H1B1 H 0.5851 0.8544 0.5404 0.042 Uiso 1 1 calc R . .
H1B2 H 0.5389 0.9582 0.5577 0.042 Uiso 1 1 calc R . .
C2B C 0.6101(3) 0.9061(3) 0.6379(2) 0.0423(9) Uani 1 1 d . C .
H2B1 H 0.6233 0.8427 0.6578 0.051 Uiso 1 1 calc R . .
H2B2 H 0.5701 0.9430 0.6800 0.051 Uiso 1 1 calc R . .
C3B C 0.7140(3) 0.9564(4) 0.6048(3) 0.0665(14) Uani 1 1 d D . .
C6B C 0.3587(3) 0.9737(2) 0.66927(19) 0.0316(8) Uani 1 1 d . . .
H6B1 H 0.3227 0.9670 0.7226 0.038 Uiso 1 1 calc R . .
H6B2 H 0.4217 1.0106 0.6655 0.038 Uiso 1 1 calc R . .
C7B C 0.2899(3) 1.0269(3) 0.6273(2) 0.0460(10) Uani 1 1 d . . .
H7B1 H 0.2298 0.9872 0.6277 0.055 Uiso 1 1 calc R . .
H7B2 H 0.3281 1.0375 0.5748 0.055 Uiso 1 1 calc R . .
C8B C 0.2528(4) 1.1231(3) 0.6616(3) 0.0654(13) Uani 1 1 d . B .
H8B1 H 0.2239 1.1139 0.7159 0.078 Uiso 1 1 calc R . .
H8B2 H 0.3118 1.1664 0.6542 0.078 Uiso 1 1 calc R . .
C9B C 0.1742(4) 1.1668(4) 0.6277(3) 0.0803(16) Uani 1 1 d D . .
C10B C 0.0857(5) 1.1925(7) 0.6680(4) 0.078(3) Uiso 0.80(2) 1 d PD B 2
C11B C 0.3867(3) 0.5864(2) 0.6106(2) 0.0374(8) Uani 1 1 d . . .
H11D H 0.4056 0.5345 0.5749 0.045 Uiso 1 1 calc R . .
H11B H 0.4148 0.5702 0.6539 0.045 Uiso 1 1 calc R . .
C12B C 0.2685(3) 0.5904(3) 0.6375(2) 0.0416(9) Uani 1 1 d . . .
H12D H 0.2404 0.6138 0.5958 0.050 Uiso 1 1 calc R . .
H12B H 0.2424 0.5255 0.6513 0.050 Uiso 1 1 calc R . .
C13B C 0.2295(3) 0.6548(3) 0.7050(2) 0.0421(9) Uani 1 1 d . . .
H13B H 0.2713 0.6430 0.7414 0.050 Uiso 1 1 calc R . .
H13D H 0.1579 0.6378 0.7297 0.050 Uiso 1 1 calc R . .
C14B C 0.5840(3) 0.6606(2) 0.5505(2) 0.0331(8) Uani 1 1 d . . .
C15B C 0.6231(3) 0.6422(3) 0.6133(2) 0.0427(9) Uani 1 1 d . . .
H15B H 0.5799 0.6495 0.6618 0.051 Uiso 1 1 calc R . .
C16B C 0.7243(3) 0.6134(3) 0.6053(3) 0.0519(11) Uani 1 1 d . . .
H16B H 0.7490 0.5998 0.6481 0.062 Uiso 1 1 calc R . .
C17B C 0.7890(3) 0.6046(3) 0.5348(3) 0.0507(11) Uani 1 1 d . . .
H17B H 0.8580 0.5854 0.5294 0.061 Uiso 1 1 calc R . .
C18B C 0.7527(3) 0.6238(3) 0.4726(2) 0.0484(10) Uani 1 1 d . . .
H18B H 0.7974 0.6187 0.4244 0.058 Uiso 1 1 calc R . .
C19B C 0.6506(3) 0.6507(3) 0.4797(2) 0.0396(9) Uani 1 1 d . . .
H19B H 0.6263 0.6623 0.4364 0.048 Uiso 1 1 calc R . .
C20B C 0.4287(3) 0.7002(2) 0.47052(18) 0.0305(8) Uani 1 1 d . . .
C21B C 0.4450(3) 0.7867(3) 0.4303(2) 0.0400(9) Uani 1 1 d . . .
H21B H 0.4623 0.8410 0.4535 0.048 Uiso 1 1 calc R . .
C22B C 0.4363(3) 0.7946(3) 0.3569(2) 0.0462(10) Uani 1 1 d . . .
H22B H 0.4482 0.8535 0.3304 0.055 Uiso 1 1 calc R . .
C23B C 0.4099(3) 0.7155(3) 0.3228(2) 0.0458(10) Uani 1 1 d . . .
H23B H 0.4038 0.7204 0.2729 0.055 Uiso 1 1 calc R . .
C24B C 0.3927(3) 0.6295(3) 0.3618(2) 0.0483(10) Uani 1 1 d . . .
H24B H 0.3743 0.5759 0.3384 0.058 Uiso 1 1 calc R . .
C25B C 0.4021(3) 0.6210(3) 0.4348(2) 0.0406(9) Uani 1 1 d . . .
H25B H 0.3905 0.5616 0.4608 0.049 Uiso 1 1 calc R . .
C26B C 0.1621(3) 0.8375(3) 0.7642(2) 0.0395(9) Uani 1 1 d . . .
C27B C 0.0927(3) 0.9110(3) 0.7626(2) 0.0533(11) Uani 1 1 d . . .
H27B H 0.0797 0.9313 0.7166 0.064 Uiso 1 1 calc R . .
C28B C 0.0422(4) 0.9549(4) 0.8284(3) 0.0705(14) Uani 1 1 d . . .
H28B H -0.0039 1.0055 0.8265 0.085 Uiso 1 1 calc R . .
C29B C 0.0590(4) 0.9249(4) 0.8969(3) 0.0742(16) Uani 1 1 d . . .
H29B H 0.0233 0.9537 0.9416 0.089 Uiso 1 1 calc R . .
C30B C 0.1284(4) 0.8529(4) 0.8987(3) 0.0701(15) Uani 1 1 d . . .
H30B H 0.1409 0.8329 0.9450 0.084 Uiso 1 1 calc R . .
C31B C 0.1804(3) 0.8090(3) 0.8337(2) 0.0526(11) Uani 1 1 d . . .
H31B H 0.2281 0.7599 0.8360 0.063 Uiso 1 1 calc R . .
C32B C 0.1438(3) 0.7888(3) 0.6189(2) 0.0398(9) Uani 1 1 d . . .
C33B C 0.0430(3) 0.7554(3) 0.6449(3) 0.0569(11) Uani 1 1 d . . .
H33B H 0.0211 0.7301 0.6942 0.068 Uiso 1 1 calc R . .
C34B C -0.0243(4) 0.7589(4) 0.5999(3) 0.0740(15) Uani 1 1 d . . .
H34B H -0.0920 0.7358 0.6183 0.089 Uiso 1 1 calc R . .
C35B C 0.0068(4) 0.7959(4) 0.5280(4) 0.0831(17) Uani 1 1 d . . .
H35B H -0.0398 0.7992 0.4972 0.100 Uiso 1 1 calc R . .
C36B C 0.1065(4) 0.8284(4) 0.5008(3) 0.0741(15) Uani 1 1 d . . .
H36B H 0.1280 0.8531 0.4512 0.089 Uiso 1 1 calc R . .
C37B C 0.1751(3) 0.8247(3) 0.5464(2) 0.0510(10) Uani 1 1 d . . .
H37B H 0.2431 0.8468 0.5277 0.061 Uiso 1 1 calc R . .
C4B1 C 0.7618(9) 0.9989(11) 0.6651(6) 0.065(4) Uiso 0.404(12) 1 d PD C 1
C5B1 C 0.8583(9) 0.9881(10) 0.6654(7) 0.074(5) Uiso 0.404(12) 1 d PD C 1
C4B2 C 0.7822(8) 0.9571(9) 0.6609(5) 0.079(3) Uiso 0.596(12) 1 d PD C 2
C5B2 C 0.7591(9) 0.9362(9) 0.7318(6) 0.106(5) Uiso 0.596(12) 1 d PD C 2
C10C C 0.0747(10) 1.145(2) 0.6439(17) 0.069(11) Uiso 0.20(2) 1 d PD B 1

loop_
_atom_site_aniso_label
_atom_site_aniso_U_11
_atom_site_aniso_U_22
_atom_site_aniso_U_33
_atom_site_aniso_U_23
_atom_site_aniso_U_13
_atom_site_aniso_U_12
Pt1A 0.03446(9) 0.02738(8) 0.03106(8) -0.00074(6) -0.00402(6) 0.00065(6)
P1A 0.0348(5) 0.0360(5) 0.0375(5) 0.0008(4) -0.0015(4) 0.0014(4)
P2A 0.0376(5) 0.0287(5) 0.0298(5) -0.0015(4) -0.0044(4) -0.0010(4)
C1A 0.038(2) 0.0314(19) 0.044(2) 0.0028(16) -0.0069(17) 0.0012(16)
C2A 0.069(3) 0.037(2) 0.067(3) -0.006(2) -0.019(2) -0.008(2)
C6A 0.040(2) 0.034(2) 0.043(2) -0.0050(16) -0.0057(17) 0.0025(17)
C7A 0.045(2) 0.036(2) 0.042(2) -0.0022(17) -0.0086(18) 0.0014(17)
C8A 0.041(2) 0.054(3) 0.061(3) -0.005(2) -0.011(2) 0.003(2)
C9A 0.054(3) 0.065(3) 0.073(3) 0.002(3) -0.025(3) 0.002(2)
C10A 0.094(4) 0.076(4) 0.087(4) 0.000(3) -0.053(3) 0.004(3)
C11A 0.043(2) 0.039(2) 0.053(2) -0.0020(18) 0.0006(19) 0.0058(18)
C12A 0.051(3) 0.037(2) 0.055(3) 0.0028(19) -0.002(2) 0.0097(19)
C13A 0.056(3) 0.030(2) 0.039(2) -0.0025(16) -0.0012(18) -0.0003(18)
C14A 0.033(2) 0.038(2) 0.040(2) -0.0011(16) 0.0006(16) 0.0046(17)
C15A 0.047(2) 0.053(3) 0.049(3) 0.000(2) -0.009(2) 0.000(2)
C16A 0.064(3) 0.069(3) 0.041(2) 0.002(2) -0.007(2) 0.016(3)
C17A 0.046(3) 0.069(3) 0.053(3) 0.015(2) 0.008(2) 0.005(2)
C18A 0.043(3) 0.058(3) 0.074(3) 0.012(2) 0.000(2) -0.011(2)
C19A 0.046(2) 0.054(3) 0.051(3) 0.001(2) -0.005(2) -0.004(2)
C20A 0.039(2) 0.044(2) 0.044(2) 0.0068(18) -0.0057(18) 0.0005(18)
C21A 0.050(3) 0.050(3) 0.055(3) -0.006(2) -0.014(2) 0.006(2)
C22A 0.077(4) 0.074(3) 0.067(3) -0.017(3) -0.032(3) 0.008(3)
C23A 0.072(4) 0.079(4) 0.075(4) 0.000(3) -0.035(3) -0.005(3)
C24A 0.044(3) 0.082(4) 0.085(4) 0.016(3) -0.026(3) 0.001(3)
C25A 0.043(3) 0.070(3) 0.054(3) 0.004(2) -0.007(2) 0.008(2)
C26A 0.046(2) 0.0285(19) 0.041(2) -0.0006(16) -0.0151(18) -0.0045(17)
C27A 0.077(3) 0.038(2) 0.050(3) -0.0048(19) -0.029(2) -0.001(2)
C28A 0.101(4) 0.048(3) 0.088(4) -0.015(3) -0.065(4) 0.000(3)
C29A 0.073(4) 0.059(3) 0.133(6) -0.010(3) -0.065(4) -0.009(3)
C30A 0.046(3) 0.086(4) 0.100(4) 0.001(3) -0.020(3) -0.018(3)
C31A 0.044(3) 0.067(3) 0.055(3) -0.007(2) -0.011(2) -0.014(2)
C32A 0.0322(19) 0.036(2) 0.0314(19) 0.0007(15) -0.0060(15) 0.0003(16)
C33A 0.061(3) 0.035(2) 0.040(2) 0.0013(17) -0.0138(19) 0.0004(19)
C34A 0.074(3) 0.050(3) 0.037(2) 0.0110(19) -0.015(2) 0.004(2)
C35A 0.056(3) 0.059(3) 0.030(2) -0.0026(19) -0.0114(19) 0.006(2)
C36A 0.055(3) 0.042(2) 0.037(2) -0.0075(17) -0.0126(19) 0.0057(19)
C37A 0.043(2) 0.033(2) 0.035(2) -0.0004(16) -0.0082(17) 0.0024(17)
Pt1B 0.03214(8) 0.02463(8) 0.02696(8) -0.00208(5) -0.00718(6) -0.00170(5)
P1B 0.0328(5) 0.0253(4) 0.0303(5) -0.0023(4) -0.0059(4) -0.0003(4)
P2B 0.0337(5) 0.0301(5) 0.0335(5) -0.0042(4) -0.0045(4) -0.0026(4)
C1B 0.036(2) 0.0323(19) 0.0343(19) -0.0020(15) -0.0062(16) -0.0042(16)
C2B 0.041(2) 0.043(2) 0.044(2) -0.0035(18) -0.0125(18) -0.0023(18)
C3B 0.044(3) 0.096(4) 0.064(3) -0.006(3) -0.021(2) -0.026(3)
C6B 0.0321(19) 0.0301(18) 0.0327(19) -0.0048(15) -0.0079(15) 0.0004(15)
C7B 0.056(3) 0.034(2) 0.050(2) -0.0014(18) -0.017(2) 0.0007(19)
C8B 0.077(3) 0.037(2) 0.094(4) -0.013(2) -0.043(3) 0.011(2)
C9B 0.079(4) 0.052(3) 0.117(5) -0.007(3) -0.039(4) 0.019(3)
C11B 0.042(2) 0.0281(19) 0.040(2) -0.0003(15) -0.0061(17) -0.0003(16)
C12B 0.044(2) 0.0270(19) 0.049(2) -0.0011(16) -0.0022(18) -0.0063(17)
C13B 0.043(2) 0.032(2) 0.046(2) 0.0024(17) -0.0008(18) -0.0064(17)
C14B 0.034(2) 0.0236(17) 0.041(2) -0.0039(15) -0.0088(16) -0.0008(15)
C15B 0.045(2) 0.045(2) 0.040(2) -0.0049(17) -0.0137(18) 0.0010(19)
C16B 0.052(3) 0.050(3) 0.062(3) 0.000(2) -0.030(2) 0.005(2)
C17B 0.034(2) 0.050(3) 0.069(3) -0.006(2) -0.015(2) 0.0075(19)
C18B 0.038(2) 0.048(2) 0.053(3) -0.008(2) -0.0002(19) 0.0063(19)
C19B 0.040(2) 0.038(2) 0.041(2) -0.0038(16) -0.0091(17) 0.0017(17)
C20B 0.0291(19) 0.0311(18) 0.0297(18) -0.0052(14) -0.0038(14) 0.0023(15)
C21B 0.049(2) 0.033(2) 0.039(2) -0.0058(16) -0.0127(18) -0.0039(17)
C22B 0.060(3) 0.045(2) 0.035(2) 0.0026(18) -0.0153(19) -0.005(2)
C23B 0.049(2) 0.060(3) 0.032(2) -0.0050(19) -0.0150(18) -0.003(2)
C24B 0.062(3) 0.042(2) 0.048(2) -0.0126(19) -0.024(2) -0.002(2)
C25B 0.046(2) 0.031(2) 0.046(2) -0.0018(17) -0.0142(18) -0.0020(17)
C26B 0.035(2) 0.040(2) 0.039(2) -0.0092(17) -0.0002(16) -0.0073(17)
C27B 0.054(3) 0.047(2) 0.054(3) -0.012(2) -0.002(2) 0.006(2)
C28B 0.059(3) 0.060(3) 0.082(4) -0.028(3) 0.004(3) 0.011(2)
C29B 0.069(4) 0.079(4) 0.062(3) -0.036(3) 0.013(3) -0.018(3)
C30B 0.079(4) 0.091(4) 0.038(2) -0.018(2) -0.007(2) -0.019(3)
C31B 0.050(3) 0.063(3) 0.043(2) -0.011(2) -0.007(2) -0.005(2)
C32B 0.036(2) 0.040(2) 0.044(2) -0.0093(17) -0.0112(17) -0.0025(17)
C33B 0.043(3) 0.061(3) 0.068(3) -0.011(2) -0.015(2) -0.006(2)
C34B 0.048(3) 0.090(4) 0.091(4) -0.015(3) -0.029(3) -0.016(3)
C35B 0.062(4) 0.114(5) 0.091(4) -0.029(4) -0.050(3) 0.008(3)
C36B 0.076(4) 0.099(4) 0.058(3) -0.005(3) -0.035(3) 0.001(3)
C37B 0.049(3) 0.057(3) 0.051(3) -0.005(2) -0.019(2) -0.003(2)

loop_
_atom_type_symbol
_atom_type_description
_atom_type_scat_dispersion_real
_atom_type_scat_dispersion_imag
_atom_type_scat_source
C C 0.0033 0.0016 'International Tables Vol C Tables 4.2.6.8 and 6.1.1.4'
H H 0.0000 0.0000 'International Tables Vol C Tables 4.2.6.8 and 6.1.1.4'
P P 0.1023 0.0942 'International Tables Vol C Tables 4.2.6.8 and 6.1.1.4'
Pt Pt -1.7033 8.3905 'International Tables Vol C Tables 4.2.6.8 and 6.1.1.4'

loop_
_geom_angle_atom_site_label_1
_geom_angle_atom_site_label_2
_geom_angle_atom_site_label_3
_geom_angle
_geom_angle_site_symmetry_1
_geom_angle_site_symmetry_3
_geom_angle_publ_flag
C6A Pt1A C1A 84.66(15) . . ?
C6A Pt1A P2A 90.23(11) . . ?
C1A Pt1A P2A 174.86(10) . . ?
C6A Pt1A P1A 175.86(10) . . ?
C1A Pt1A P1A 91.69(11) . . ?
P2A Pt1A P1A 93.43(3) . . ?
C20A P1A C14A 103.61(18) . . ?
C20A P1A C11A 101.99(19) . . ?
C14A P1A C11A 102.82(17) . . ?
C20A P1A Pt1A 115.88(13) . . ?
C14A P1A Pt1A 115.37(12) . . ?
C11A P1A Pt1A 115.30(14) . . ?
C32A P2A C26A 103.73(17) . . ?
C32A P2A C13A 105.11(17) . . ?
C26A P2A C13A 99.93(18) . . ?
C32A P2A Pt1A 113.13(12) . . ?
C26A P2A Pt1A 115.75(12) . . ?
C13A P2A Pt1A 117.41(13) . . ?
C2A C1A Pt1A 113.9(3) . . ?
C2A C1A H1A1 108.8 . . ?
Pt1A C1A H1A1 108.8 . . ?
C2A C1A H1A2 108.8 . . ?
Pt1A C1A H1A2 108.8 . . ?
H1A1 C1A H1A2 107.7 . . ?
C3A2 C2A C1A 115.9(5) . . ?
C3A2 C2A C3A1 20.5(5) . . ?
C1A C2A C3A1 104.6(4) . . ?
C7A C6A Pt1A 114.2(2) . . ?
C7A C6A H6A1 108.7 . . ?
Pt1A C6A H6A1 108.7 . . ?
C7A C6A H6A2 108.7 . . ?
Pt1A C6A H6A2 108.7 . . ?
H6A1 C6A H6A2 107.6 . . ?
C8A C7A C6A 114.0(3) . . ?
C8A C7A H7A1 108.8 . . ?
C6A C7A H7A1 108.8 . . ?
C8A C7A H7A2 108.8 . . ?
C6A C7A H7A2 108.8 . . ?
H7A1 C7A H7A2 107.7 . . ?
C9A C8A C7A 115.9(4) . . ?
C9A C8A H8A1 108.3 . . ?
C7A C8A H8A1 108.3 . . ?
C9A C8A H8A2 108.3 . . ?
C7A C8A H8A2 108.3 . . ?
H8A1 C8A H8A2 107.4 . . ?
C10A C9A C8A 128.4(5) . . ?
C10A C9A H9A 115.8 . . ?
C8A C9A H9A 115.8 . . ?
C9A C10A H10A 120.0 . . ?
C9A C10A H10B 120.0 . . ?
H10A C10A H10B 120.0 . . ?
C12A C11A P1A 112.7(3) . . ?
C12A C11A H11A 109.0 . . ?
P1A C11A H11A 109.0 . . ?
C12A C11A H11C 109.0 . . ?
P1A C11A H11C 109.0 . . ?
H11A C11A H11C 107.8 . . ?
C13A C12A C11A 113.8(3) . . ?
C13A C12A H12A 108.8 . . ?
C11A C12A H12A 108.8 . . ?
C13A C12A H12C 108.8 . . ?
C11A C12A H12C 108.8 . . ?
H12A C12A H12C 107.7 . . ?
C12A C13A P2A 115.5(3) . . ?
C12A C13A H13C 108.4 . . ?
P2A C13A H13C 108.4 . . ?
C12A C13A H13A 108.4 . . ?
P2A C13A H13A 108.4 . . ?
H13C C13A H13A 107.5 . . ?
C15A C14A C19A 118.4(4) . . ?
C15A C14A P1A 119.0(3) . . ?
C19A C14A P1A 122.2(3) . . ?
C14A C15A C16A 120.8(4) . . ?
C14A C15A H15A 119.6 . . ?
C16A C15A H15A 119.6 . . ?
C17A C16A C15A 120.2(4) . . ?
C17A C16A H16A 119.9 . . ?
C15A C16A H16A 119.9 . . ?
C18A C17A C16A 120.1(4) . . ?
C18A C17A H17A 120.0 . . ?
C16A C17A H17A 120.0 . . ?
C17A C18A C19A 120.3(4) . . ?
C17A C18A H18A 119.8 . . ?
C19A C18A H18A 119.8 . . ?
C14A C19A C18A 120.2(4) . . ?
C14A C19A H19A 119.9 . . ?
C18A C19A H19A 119.9 . . ?
C21A C20A C25A 118.2(4) . . ?
C21A C20A P1A 119.6(3) . . ?
C25A C20A P1A 122.2(3) . . ?
C22A C21A C20A 120.5(4) . . ?
C22A C21A H21A 119.8 . . ?
C20A C21A H21A 119.8 . . ?
C23A C22A C21A 121.0(5) . . ?
C23A C22A H22A 119.5 . . ?
C21A C22A H22A 119.5 . . ?
C24A C23A C22A 119.5(5) . . ?
C24A C23A H23A 120.2 . . ?
C22A C23A H23A 120.2 . . ?
C23A C24A C25A 120.4(5) . . ?
C23A C24A H24A 119.8 . . ?
C25A C24A H24A 119.8 . . ?
C24A C25A C20A 120.4(4) . . ?
C24A C25A H25A 119.8 . . ?
C20A C25A H25A 119.8 . . ?
C31A C26A C27A 117.9(4) . . ?
C31A C26A P2A 123.7(3) . . ?
C27A C26A P2A 118.3(3) . . ?
C28A C27A C26A 121.5(5) . . ?
C28A C27A H27A 119.3 . . ?
C26A C27A H27A 119.3 . . ?
C27A C28A C29A 119.9(5) . . ?
C27A C28A H28A 120.0 . . ?
C29A C28A H28A 120.0 . . ?
C30A C29A C28A 120.2(5) . . ?
C30A C29A H29A 119.9 . . ?
C28A C29A H29A 119.9 . . ?
C29A C30A C31A 120.4(5) . . ?
C29A C30A H30A 119.8 . . ?
C31A C30A H30A 119.8 . . ?
C26A C31A C30A 120.1(4) . . ?
C26A C31A H31A 120.0 . . ?
C30A C31A H31A 120.0 . . ?
C37A C32A C33A 118.4(3) . . ?
C37A C32A P2A 118.3(3) . . ?
C33A C32A P2A 123.2(3) . . ?
C34A C33A C32A 120.7(4) . . ?
C34A C33A H33A 119.7 . . ?
C32A C33A H33A 119.7 . . ?
C33A C34A C35A 120.2(4) . . ?
C33A C34A H34A 119.9 . . ?
C35A C34A H34A 119.9 . . ?
C36A C35A C34A 119.8(4) . . ?
C36A C35A H35A 120.1 . . ?
C34A C35A H35A 120.1 . . ?
C35A C36A C37A 120.1(4) . . ?
C35A C36A H36A 119.9 . . ?
C37A C36A H36A 119.9 . . ?
C36A C37A C32A 120.8(3) . . ?
C36A C37A H37A 119.6 . . ?
C32A C37A H37A 119.6 . . ?
C4A1 C3A1 C2A 114.9(8) . . ?
C5A1 C4A1 C3A1 126.0(15) . . ?
C2A C3A2 C4A2 105.7(7) . . ?
C5A2 C4A2 C3A2 123.8(12) . . ?
C1B Pt1B C6B 85.04(14) . . ?
C1B Pt1B P1B 91.11(10) . . ?
C6B Pt1B P1B 173.99(10) . . ?
C1B Pt1B P2B 175.79(10) . . ?
C6B Pt1B P2B 90.82(10) . . ?
P1B Pt1B P2B 93.08(3) . . ?
C20B P1B C14B 103.29(16) . . ?
C20B P1B C11B 105.95(17) . . ?
C14B P1B C11B 99.43(16) . . ?
C20B P1B Pt1B 111.30(11) . . ?
C14B P1B Pt1B 117.71(11) . . ?
C11B P1B Pt1B 117.45(12) . . ?
C32B P2B C26B 102.05(18) . . ?
C32B P2B C13B 101.30(18) . . ?
C26B P2B C13B 102.56(17) . . ?
C32B P2B Pt1B 116.56(13) . . ?
C26B P2B Pt1B 118.17(12) . . ?
C13B P2B Pt1B 113.84(13) . . ?
C2B C1B Pt1B 114.3(2) . . ?
C2B C1B H1B1 108.7 . . ?
Pt1B C1B H1B1 108.7 . . ?
C2B C1B H1B2 108.7 . . ?
Pt1B C1B H1B2 108.7 . . ?
H1B1 C1B H1B2 107.6 . . ?
C1B C2B C3B 112.8(3) . . ?
C1B C2B H2B1 109.0 . . ?
C3B C2B H2B1 109.0 . . ?
C1B C2B H2B2 109.0 . . ?
C3B C2B H2B2 109.0 . . ?
H2B1 C2B H2B2 107.8 . . ?
C4B2 C3B C2B 112.2(5) . . ?
C4B2 C3B C4B1 24.0(6) . . ?
C2B C3B C4B1 113.4(6) . . ?
C7B C6B Pt1B 111.2(2) . . ?
C7B C6B H6B1 109.4 . . ?
Pt1B C6B H6B1 109.4 . . ?
C7B C6B H6B2 109.4 . . ?
Pt1B C6B H6B2 109.4 . . ?
H6B1 C6B H6B2 108.0 . . ?
C6B C7B C8B 112.7(3) . . ?
C6B C7B H7B1 109.1 . . ?
C8B C7B H7B1 109.1 . . ?
C6B C7B H7B2 109.1 . . ?
C8B C7B H7B2 109.1 . . ?
H7B1 C7B H7B2 107.8 . . ?
C9B C8B C7B 111.9(4) . . ?
C9B C8B H8B1 109.2 . . ?
C7B C8B H8B1 109.2 . . ?
C9B C8B H8B2 109.2 . . ?
C7B C8B H8B2 109.2 . . ?
H8B1 C8B H8B2 107.9 . . ?
C10B C9B C10C 37.6(14) . . ?
C10B C9B C8B 121.6(6) . . ?
C10C C9B C8B 126.6(13) . . ?
C12B C11B P1B 115.4(2) . . ?
C12B C11B H11D 108.4 . . ?
P1B C11B H11D 108.4 . . ?
C12B C11B H11B 108.4 . . ?
P1B C11B H11B 108.4 . . ?
H11D C11B H11B 107.5 . . ?
C13B C12B C11B 113.5(3) . . ?
C13B C12B H12D 108.9 . . ?
C11B C12B H12D 108.9 . . ?
C13B C12B H12B 108.9 . . ?
C11B C12B H12B 108.9 . . ?
H12D C12B H12B 107.7 . . ?
C12B C13B P2B 112.7(3) . . ?
C12B C13B H13B 109.1 . . ?
P2B C13B H13B 109.1 . . ?
C12B C13B H13D 109.1 . . ?
P2B C13B H13D 109.1 . . ?
H13B C13B H13D 107.8 . . ?
C19B C14B C15B 118.0(3) . . ?
C19B C14B P1B 123.5(3) . . ?
C15B C14B P1B 118.5(3) . . ?
C16B C15B C14B 120.8(4) . . ?
C16B C15B H15B 119.6 . . ?
C14B C15B H15B 119.6 . . ?
C17B C16B C15B 120.3(4) . . ?
C17B C16B H16B 119.9 . . ?
C15B C16B H16B 119.9 . . ?
C18B C17B C16B 119.8(4) . . ?
C18B C17B H17B 120.1 . . ?
C16B C17B H17B 120.1 . . ?
C17B C18B C19B 120.7(4) . . ?
C17B C18B H18B 119.6 . . ?
C19B C18B H18B 119.6 . . ?
C18B C19B C14B 120.4(4) . . ?
C18B C19B H19B 119.8 . . ?
C14B C19B H19B 119.8 . . ?
C21B C20B C25B 118.1(3) . . ?
C21B C20B P1B 117.7(3) . . ?
C25B C20B P1B 124.2(3) . . ?
C22B C21B C20B 121.3(3) . . ?
C22B C21B H21B 119.3 . . ?
C20B C21B H21B 119.3 . . ?
C23B C22B C21B 119.7(4) . . ?
C23B C22B H22B 120.2 . . ?
C21B C22B H22B 120.2 . . ?
C24B C23B C22B 119.9(4) . . ?
C24B C23B H23B 120.1 . . ?
C22B C23B H23B 120.1 . . ?
C23B C24B C25B 120.8(4) . . ?
C23B C24B H24B 119.6 . . ?
C25B C24B H24B 119.6 . . ?
C24B C25B C20B 120.3(4) . . ?
C24B C25B H25B 119.8 . . ?
C20B C25B H25B 119.8 . . ?
C27B C26B C31B 118.5(4) . . ?
C27B C26B P2B 121.7(3) . . ?
C31B C26B P2B 119.7(3) . . ?
C26B C27B C28B 120.4(4) . . ?
C26B C27B H27B 119.8 . . ?
C28B C27B H27B 119.8 . . ?
C29B C28B C27B 120.7(5) . . ?
C29B C28B H28B 119.7 . . ?
C27B C28B H28B 119.7 . . ?
C30B C29B C28B 119.1(4) . . ?
C30B C29B H29B 120.5 . . ?
C28B C29B H29B 120.5 . . ?
C29B C30B C31B 121.1(5) . . ?
C29B C30B H30B 119.4 . . ?
C31B C30B H30B 119.4 . . ?
C30B C31B C26B 120.2(5) . . ?
C30B C31B H31B 119.9 . . ?
C26B C31B H31B 119.9 . . ?
C37B C32B C33B 118.9(4) . . ?
C37B C32B P2B 119.8(3) . . ?
C33B C32B P2B 121.3(3) . . ?
C34B C33B C32B 121.1(5) . . ?
C34B C33B H33B 119.5 . . ?
C32B C33B H33B 119.5 . . ?
C33B C34B C35B 119.9(5) . . ?
C33B C34B H34B 120.1 . . ?
C35B C34B H34B 120.1 . . ?
C34B C35B C36B 120.0(5) . . ?
C34B C35B H35B 120.0 . . ?
C36B C35B H35B 120.0 . . ?
C35B C36B C37B 120.2(5) . . ?
C35B C36B H36B 119.9 . . ?
C37B C36B H36B 119.9 . . ?
C32B C37B C36B 120.0(4) . . ?
C32B C37B H37B 120.0 . . ?
C36B C37B H37B 120.0 . . ?
C5B1 C4B1 C3B 123.2(11) . . ?
C5B2 C4B2 C3B 129.6(9) . . ?

loop_
_geom_bond_atom_site_label_1
_geom_bond_atom_site_label_2
_geom_bond_distance
_geom_bond_site_symmetry_2
_geom_bond_publ_flag
Pt1A C6A 2.106(4) . ?
Pt1A C1A 2.118(3) . ?
Pt1A P2A 2.2819(9) . ?
Pt1A P1A 2.2824(10) . ?
P1A C20A 1.827(4) . ?
P1A C14A 1.832(4) . ?
P1A C11A 1.834(4) . ?
P2A C32A 1.824(3) . ?
P2A C26A 1.829(4) . ?
P2A C13A 1.834(4) . ?
C1A C2A 1.526(6) . ?
C1A H1A1 0.9800 . ?
C1A H1A2 0.9800 . ?
C2A C3A2 1.525(8) . ?
C2A C3A1 1.609(7) . ?
C6A C7A 1.533(5) . ?
C6A H6A1 0.9800 . ?
C6A H6A2 0.9800 . ?
C7A C8A 1.512(5) . ?
C7A H7A1 0.9800 . ?
C7A H7A2 0.9800 . ?
C8A C9A 1.496(6) . ?
C8A H8A1 0.9800 . ?
C8A H8A2 0.9800 . ?
C9A C10A 1.273(7) . ?
C9A H9A 0.9400 . ?
C10A H10A 0.9400 . ?
C10A H10B 0.9400 . ?
C11A C12A 1.540(5) . ?
C11A H11A 0.9800 . ?
C11A H11C 0.9800 . ?
C12A C13A 1.520(6) . ?
C12A H12A 0.9800 . ?
C12A H12C 0.9800 . ?
C13A H13C 0.9800 . ?
C13A H13A 0.9800 . ?
C14A C15A 1.382(6) . ?
C14A C19A 1.385(5) . ?
C15A C16A 1.391(6) . ?
C15A H15A 0.9400 . ?
C16A C17A 1.365(7) . ?
C16A H16A 0.9400 . ?
C17A C18A 1.363(7) . ?
C17A H17A 0.9400 . ?
C18A C19A 1.398(6) . ?
C18A H18A 0.9400 . ?
C19A H19A 0.9400 . ?
C20A C21A 1.389(6) . ?
C20A C25A 1.401(6) . ?
C21A C22A 1.378(6) . ?
C21A H21A 0.9400 . ?
C22A C23A 1.373(7) . ?
C22A H22A 0.9400 . ?
C23A C24A 1.372(7) . ?
C23A H23A 0.9400 . ?
C24A C25A 1.386(6) . ?
C24A H24A 0.9400 . ?
C25A H25A 0.9400 . ?
C26A C31A 1.370(6) . ?
C26A C27A 1.401(5) . ?
C27A C28A 1.364(7) . ?
C27A H27A 0.9400 . ?
C28A C29A 1.366(8) . ?
C28A H28A 0.9400 . ?
C29A C30A 1.358(8) . ?
C29A H29A 0.9400 . ?
C30A C31A 1.404(6) . ?
C30A H30A 0.9400 . ?
C31A H31A 0.9400 . ?
C32A C37A 1.387(5) . ?
C32A C33A 1.395(5) . ?
C33A C34A 1.379(5) . ?
C33A H33A 0.9400 . ?
C34A C35A 1.381(6) . ?
C34A H34A 0.9400 . ?
C35A C36A 1.375(5) . ?
C35A H35A 0.9400 . ?
C36A C37A 1.385(5) . ?
C36A H36A 0.9400 . ?
C37A H37A 0.9400 . ?
C3A1 C4A1 1.511(9) . ?
C4A1 C5A1 1.302(10) . ?
C3A2 C4A2 1.532(9) . ?
C4A2 C5A2 1.278(9) . ?
Pt1B C1B 2.113(3) . ?
Pt1B C6B 2.123(3) . ?
Pt1B P1B 2.2795(9) . ?
Pt1B P2B 2.2866(9) . ?
P1B C20B 1.825(3) . ?
P1B C14B 1.829(4) . ?
P1B C11B 1.832(4) . ?
P2B C32B 1.826(4) . ?
P2B C26B 1.830(4) . ?
P2B C13B 1.832(4) . ?
C1B C2B 1.518(5) . ?
C1B H1B1 0.9800 . ?
C1B H1B2 0.9800 . ?
C2B C3B 1.539(6) . ?
C2B H2B1 0.9800 . ?
C2B H2B2 0.9800 . ?
C3B C4B2 1.535(7) . ?
C3B C4B1 1.545(8) . ?
C6B C7B 1.514(5) . ?
C6B H6B1 0.9800 . ?
C6B H6B2 0.9800 . ?
C7B C8B 1.528(6) . ?
C7B H7B1 0.9800 . ?
C7B H7B2 0.9800 . ?
C8B C9B 1.467(6) . ?
C8B H8B1 0.9800 . ?
C8B H8B2 0.9800 . ?
C9B C10B 1.283(7) . ?
C9B C10C 1.325(10) . ?
C11B C12B 1.534(5) . ?
C11B H11D 0.9800 . ?
C11B H11B 0.9800 . ?
C12B C13B 1.534(5) . ?
C12B H12D 0.9800 . ?
C12B H12B 0.9800 . ?
C13B H13B 0.9800 . ?
C13B H13D 0.9800 . ?
C14B C19B 1.391(5) . ?
C14B C15B 1.395(5) . ?
C15B C16B 1.380(6) . ?
C15B H15B 0.9400 . ?
C16B C17B 1.374(6) . ?
C16B H16B 0.9400 . ?
C17B C18B 1.366(6) . ?
C17B H17B 0.9400 . ?
C18B C19B 1.387(5) . ?
C18B H18B 0.9400 . ?
C19B H19B 0.9400 . ?
C20B C21B 1.390(5) . ?
C20B C25B 1.397(5) . ?
C21B C22B 1.381(5) . ?
C21B H21B 0.9400 . ?
C22B C23B 1.379(5) . ?
C22B H22B 0.9400 . ?
C23B C24B 1.373(6) . ?
C23B H23B 0.9400 . ?
C24B C25B 1.379(5) . ?
C24B H24B 0.9400 . ?
C25B H25B 0.9400 . ?
C26B C27B 1.381(6) . ?
C26B C31B 1.403(6) . ?
C27B C28B 1.387(6) . ?
C27B H27B 0.9400 . ?
C28B C29B 1.383(7) . ?
C28B H28B 0.9400 . ?
C29B C30B 1.367(7) . ?
C29B H29B 0.9400 . ?
C30B C31B 1.380(6) . ?
C30B H30B 0.9400 . ?
C31B H31B 0.9400 . ?
C32B C37B 1.374(6) . ?
C32B C33B 1.393(6) . ?
C33B C34B 1.363(6) . ?
C33B H33B 0.9400 . ?
C34B C35B 1.370(8) . ?
C34B H34B 0.9400 . ?
C35B C36B 1.379(7) . ?
C35B H35B 0.9400 . ?
C36B C37B 1.385(6) . ?
C36B H36B 0.9400 . ?
C37B H37B 0.9400 . ?
C4B1 C5B1 1.298(9) . ?
C4B2 C5B2 1.287(8) . ?

loop_
_geom_torsion_atom_site_label_1
_geom_torsion_atom_site_label_2
_geom_torsion_atom_site_label_3
_geom_torsion_atom_site_label_4
_geom_torsion
_geom_torsion_site_symmetry_1
_geom_torsion_site_symmetry_2
_geom_torsion_site_symmetry_3
_geom_torsion_site_symmetry_4
_geom_torsion_publ_flag
C6A Pt1A P1A C20A -65.7(14) . . . . ?
C1A Pt1A P1A C20A -93.75(17) . . . . ?
P2A Pt1A P1A C20A 86.63(14) . . . . ?
C6A Pt1A P1A C14A 55.6(14) . . . . ?
C1A Pt1A P1A C14A 27.56(18) . . . . ?
P2A Pt1A P1A C14A -152.07(14) . . . . ?
C6A Pt1A P1A C11A 175.3(14) . . . . ?
C1A Pt1A P1A C11A 147.27(18) . . . . ?
P2A Pt1A P1A C11A -32.36(16) . . . . ?
C6A Pt1A P2A C32A 83.08(16) . . . . ?
C1A Pt1A P2A C32A 89.2(12) . . . . ?
P1A Pt1A P2A C32A -95.00(13) . . . . ?
C6A Pt1A P2A C26A -36.42(17) . . . . ?
C1A Pt1A P2A C26A -30.3(12) . . . . ?
P1A Pt1A P2A C26A 145.50(14) . . . . ?
C6A Pt1A P2A C13A -154.19(18) . . . . ?
C1A Pt1A P2A C13A -148.1(12) . . . . ?
P1A Pt1A P2A C13A 27.73(16) . . . . ?
C6A Pt1A C1A C2A -103.0(3) . . . . ?
P2A Pt1A C1A C2A -109.2(11) . . . . ?
P1A Pt1A C1A C2A 75.0(3) . . . . ?
Pt1A C1A C2A C3A2 175.1(6) . . . . ?
Pt1A C1A C2A C3A1 -166.5(5) . . . . ?
C1A Pt1A C6A C7A -80.0(3) . . . . ?
P2A Pt1A C6A C7A 99.4(3) . . . . ?
P1A Pt1A C6A C7A -108.2(14) . . . . ?
Pt1A C6A C7A C8A 179.9(3) . . . . ?
C6A C7A C8A C9A 172.0(4) . . . . ?
C7A C8A C9A C10A -6.7(8) . . . . ?
C20A P1A C11A C12A -68.3(3) . . . . ?
C14A P1A C11A C12A -175.4(3) . . . . ?
Pt1A P1A C11A C12A 58.2(3) . . . . ?
P1A C11A C12A C13A -76.9(4) . . . . ?
C11A C12A C13A P2A 71.1(4) . . . . ?
C32A P2A C13A C12A 79.0(3) . . . . ?
C26A P2A C13A C12A -173.7(3) . . . . ?
Pt1A P2A C13A C12A -47.7(3) . . . . ?
C20A P1A C14A C15A -166.1(3) . . . . ?
C11A P1A C14A C15A -60.2(4) . . . . ?
Pt1A P1A C14A C15A 66.2(3) . . . . ?
C20A P1A C14A C19A 21.5(4) . . . . ?
C11A P1A C14A C19A 127.4(3) . . . . ?
Pt1A P1A C14A C19A -106.2(3) . . . . ?
C19A C14A C15A C16A 0.1(6) . . . . ?
P1A C14A C15A C16A -172.6(3) . . . . ?
C14A C15A C16A C17A 0.1(7) . . . . ?
C15A C16A C17A C18A -0.1(7) . . . . ?
C16A C17A C18A C19A -0.1(7) . . . . ?
C15A C14A C19A C18A -0.3(6) . . . . ?
P1A C14A C19A C18A 172.2(3) . . . . ?
C17A C18A C19A C14A 0.2(7) . . . . ?
C14A P1A C20A C21A -119.6(3) . . . . ?
C11A P1A C20A C21A 133.8(3) . . . . ?
Pt1A P1A C20A C21A 7.8(4) . . . . ?
C14A P1A C20A C25A 59.0(4) . . . . ?
C11A P1A C20A C25A -47.5(4) . . . . ?
Pt1A P1A C20A C25A -173.6(3) . . . . ?
C25A C20A C21A C22A -1.0(6) . . . . ?
P1A C20A C21A C22A 177.7(4) . . . . ?
C20A C21A C22A C23A 0.5(8) . . . . ?
C21A C22A C23A C24A 0.3(8) . . . . ?
C22A C23A C24A C25A -0.6(8) . . . . ?
C23A C24A C25A C20A 0.0(7) . . . . ?
C21A C20A C25A C24A 0.7(6) . . . . ?
P1A C20A C25A C24A -177.9(4) . . . . ?
C32A P2A C26A C31A -12.6(4) . . . . ?
C13A P2A C26A C31A -120.9(4) . . . . ?
Pt1A P2A C26A C31A 112.0(3) . . . . ?
C32A P2A C26A C27A 170.4(3) . . . . ?
C13A P2A C26A C27A 62.1(3) . . . . ?
Pt1A P2A C26A C27A -65.0(3) . . . . ?
C31A C26A C27A C28A 0.2(6) . . . . ?
P2A C26A C27A C28A 177.4(3) . . . . ?
C26A C27A C28A C29A 0.4(7) . . . . ?
C27A C28A C29A C30A -0.8(8) . . . . ?
C28A C29A C30A C31A 0.7(8) . . . . ?
C27A C26A C31A C30A -0.3(6) . . . . ?
P2A C26A C31A C30A -177.3(4) . . . . ?
C29A C30A C31A C26A -0.2(8) . . . . ?
C26A P2A C32A C37A 106.1(3) . . . . ?
C13A P2A C32A C37A -149.4(3) . . . . ?
Pt1A P2A C32A C37A -20.1(3) . . . . ?
C26A P2A C32A C33A -71.6(3) . . . . ?
C13A P2A C32A C33A 32.9(4) . . . . ?
Pt1A P2A C32A C33A 162.2(3) . . . . ?
C37A C32A C33A C34A -0.1(6) . . . . ?
P2A C32A C33A C34A 177.6(3) . . . . ?
C32A C33A C34A C35A -0.5(7) . . . . ?
C33A C34A C35A C36A 1.0(7) . . . . ?
C34A C35A C36A C37A -0.8(6) . . . . ?
C35A C36A C37A C32A 0.2(6) . . . . ?
C33A C32A C37A C36A 0.3(6) . . . . ?
P2A C32A C37A C36A -177.5(3) . . . . ?
C3A2 C2A C3A1 C4A1 -55.0(16) . . . . ?
C1A C2A C3A1 C4A1 178.9(8) . . . . ?
C2A C3A1 C4A1 C5A1 131.4(19) . . . . ?
C1A C2A C3A2 C4A2 174.0(7) . . . . ?
C3A1 C2A C3A2 C4A2 114(2) . . . . ?
C2A C3A2 C4A2 C5A2 -118.5(14) . . . . ?
C1B Pt1B P1B C20B -88.11(15) . . . . ?
C6B Pt1B P1B C20B -38.0(9) . . . . ?
P2B Pt1B P1B C20B 92.33(12) . . . . ?
C1B Pt1B P1B C14B 30.79(16) . . . . ?
C6B Pt1B P1B C14B 81.0(9) . . . . ?
P2B Pt1B P1B C14B -148.77(13) . . . . ?
C1B Pt1B P1B C11B 149.56(17) . . . . ?
C6B Pt1B P1B C11B -160.3(9) . . . . ?
P2B Pt1B P1B C11B -30.00(14) . . . . ?
C1B Pt1B P2B C32B 104.1(13) . . . . ?
C6B Pt1B P2B C32B 93.56(16) . . . . ?
P1B Pt1B P2B C32B -81.86(14) . . . . ?
C1B Pt1B P2B C26B -18.1(14) . . . . ?
C6B Pt1B P2B C26B -28.61(17) . . . . ?
P1B Pt1B P2B C26B 155.98(15) . . . . ?
C1B Pt1B P2B C13B -138.5(13) . . . . ?
C6B Pt1B P2B C13B -149.03(17) . . . . ?
P1B Pt1B P2B C13B 35.56(14) . . . . ?
C6B Pt1B C1B C2B 76.2(3) . . . . ?
P1B Pt1B C1B C2B -108.4(3) . . . . ?
P2B Pt1B C1B C2B 65.6(14) . . . . ?
Pt1B C1B C2B C3B -175.6(3) . . . . ?
C1B C2B C3B C4B2 -173.7(6) . . . . ?
C1B C2B C3B C4B1 160.2(7) . . . . ?
C1B Pt1B C6B C7B 107.6(3) . . . . ?
P1B Pt1B C6B C7B 57.2(10) . . . . ?
P2B Pt1B C6B C7B -73.2(3) . . . . ?
Pt1B C6B C7B C8B 175.6(3) . . . . ?
C6B C7B C8B C9B -171.3(4) . . . . ?
C7B C8B C9B C10B 125.2(7) . . . . ?
C7B C8B C9B C10C 80(2) . . . . ?
C20B P1B C11B C12B -77.2(3) . . . . ?
C14B P1B C11B C12B 175.9(3) . . . . ?
Pt1B P1B C11B C12B 47.8(3) . . . . ?
P1B C11B C12B C13B -69.8(4) . . . . ?
C11B C12B C13B P2B 77.9(4) . . . . ?
C32B P2B C13B C12B 64.1(3) . . . . ?
C26B P2B C13B C12B 169.3(3) . . . . ?
Pt1B P2B C13B C12B -61.9(3) . . . . ?
C20B P1B C14B C19B 5.8(3) . . . . ?
C11B P1B C14B C19B 114.8(3) . . . . ?
Pt1B P1B C14B C19B -117.3(3) . . . . ?
C20B P1B C14B C15B -174.3(3) . . . . ?
C11B P1B C14B C15B -65.3(3) . . . . ?
Pt1B P1B C14B C15B 62.7(3) . . . . ?
C19B C14B C15B C16B -1.1(5) . . . . ?
P1B C14B C15B C16B 178.9(3) . . . . ?
C14B C15B C16B C17B 1.5(6) . . . . ?
C15B C16B C17B C18B -0.4(6) . . . . ?
C16B C17B C18B C19B -1.0(6) . . . . ?
C17B C18B C19B C14B 1.4(6) . . . . ?
C15B C14B C19B C18B -0.3(5) . . . . ?
P1B C14B C19B C18B 179.6(3) . . . . ?
C14B P1B C20B C21B -91.6(3) . . . . ?
C11B P1B C20B C21B 164.3(3) . . . . ?
Pt1B P1B C20B C21B 35.6(3) . . . . ?
C14B P1B C20B C25B 85.9(3) . . . . ?
C11B P1B C20B C25B -18.2(3) . . . . ?
Pt1B P1B C20B C25B -146.9(3) . . . . ?
C25B C20B C21B C22B -0.6(6) . . . . ?
P1B C20B C21B C22B 177.0(3) . . . . ?
C20B C21B C22B C23B 0.6(6) . . . . ?
C21B C22B C23B C24B -0.1(6) . . . . ?
C22B C23B C24B C25B -0.4(6) . . . . ?
C23B C24B C25B C20B 0.4(6) . . . . ?
C21B C20B C25B C24B 0.1(5) . . . . ?
P1B C20B C25B C24B -177.4(3) . . . . ?
C32B P2B C26B C27B -33.5(4) . . . . ?
C13B P2B C26B C27B -138.1(3) . . . . ?
Pt1B P2B C26B C27B 95.8(3) . . . . ?
C32B P2B C26B C31B 150.2(3) . . . . ?
C13B P2B C26B C31B 45.5(4) . . . . ?
Pt1B P2B C26B C31B -80.6(3) . . . . ?
C31B C26B C27B C28B -0.3(6) . . . . ?
P2B C26B C27B C28B -176.7(4) . . . . ?
C26B C27B C28B C29B -1.1(7) . . . . ?
C27B C28B C29B C30B 1.7(8) . . . . ?
C28B C29B C30B C31B -1.0(8) . . . . ?
C29B C30B C31B C26B -0.4(7) . . . . ?
C27B C26B C31B C30B 1.1(6) . . . . ?
P2B C26B C31B C30B 177.5(3) . . . . ?
C26B P2B C32B C37B 130.5(3) . . . . ?
C13B P2B C32B C37B -123.9(3) . . . . ?
Pt1B P2B C32B C37B 0.2(4) . . . . ?
C26B P2B C32B C33B -51.5(4) . . . . ?
C13B P2B C32B C33B 54.1(4) . . . . ?
Pt1B P2B C32B C33B 178.2(3) . . . . ?
C37B C32B C33B C34B -0.7(7) . . . . ?
P2B C32B C33B C34B -178.7(4) . . . . ?
C32B C33B C34B C35B -0.2(8) . . . . ?
C33B C34B C35B C36B 0.9(9) . . . . ?
C34B C35B C36B C37B -0.8(9) . . . . ?
C33B C32B C37B C36B 0.8(6) . . . . ?
P2B C32B C37B C36B 178.9(4) . . . . ?
C35B C36B C37B C32B -0.1(8) . . . . ?
C4B2 C3B C4B1 C5B1 41.6(14) . . . . ?
C2B C3B C4B1 C5B1 133.9(13) . . . . ?
C2B C3B C4B2 C5B2 -11.9(16) . . . . ?
C4B1 C3B C4B2 C5B2 86(2) . . . . ?
